data_7231181
loop_
_publ_author_name
'Zhou, Wei'
'Wu, Ya-Pan'
'Wang, Xiao'
'Tian, Jun-Wu'
'Huang, Dan-Dan'
'Zhao, Jun'
'Lan, Ya-Qian'
'Li, Dong-Sheng'

_publ_section_title
;
 Improved conductivity of a new Co(ii)-MOF by assembled acetylene black
 for efficient hydrogen evolution reaction
;
_journal_issue 33
_journal_name_full CrystEngComm
_journal_page_first 4804
_journal_paper_doi 10.1039/C8CE00921J
_journal_volume 20
_journal_year 2018
_chemical_formula_moiety 'C19 H12 Co1.5 N3 O7'
_chemical_formula_sum 'C19 H12 Co1.5 N3 O7'
_chemical_formula_weight 482.71
_space_group_crystal_system monoclinic
_space_group_IT_number 13
_space_group_name_Hall '-P 2yac'
_space_group_name_H-M_alt 'P 1 2/n 1'
_symmetry_space_group_name_Hall '-P 2yac'
_symmetry_space_group_name_H-M 'P 1 2/n 1'
_atom_sites_solution_hydrogens mixed
_atom_sites_solution_primary dual
_audit_creation_date 2017-03-25
_audit_creation_method
;
Olex2 1.2
(compiled 2017.03.02 svn.r3394 for OlexSys, GUI svn.r5324)
;
_audit_update_record
;
2017-11-01 deposited with the CCDC.
2018-07-13 downloaded from the CCDC.
;
_cell_angle_alpha 90
_cell_angle_beta 96.098(2)
_cell_angle_gamma 90
_cell_formula_units_Z 4
_cell_length_a 9.3083(2)
_cell_length_b 10.4819(2)
_cell_length_c 22.1487(4)
_cell_measurement_reflns_used 5431
_cell_measurement_temperature 293(2)
_cell_measurement_theta_max 73.8950
_cell_measurement_theta_min 4.9750
_cell_volume 2148.79(7)
_computing_cell_refinement 'CrysAlisPro 1.171.39.9f (Rigaku OD, 2015)'
_computing_data_collection 'CrysAlisPro 1.171.39.9f (Rigaku OD, 2015)'
_computing_data_reduction 'CrysAlisPro 1.171.39.9f (Rigaku OD, 2015)'
_computing_molecular_graphics 'Olex2 (Dolomanov et al., 2009)'
_computing_publication_material 'Olex2 (Dolomanov et al., 2009)'
_computing_structure_refinement 'ShelXL (Sheldrick, 2015)'
_computing_structure_solution 'ShelXT (Sheldrick, 2015)'
_diffrn_ambient_temperature 293(2)
_diffrn_detector 'CCD plate'
_diffrn_measured_fraction_theta_full 0.998
_diffrn_measured_fraction_theta_max 0.998
_diffrn_measurement_details
;
List of Runs (angles in degrees, time in seconds):

  # Type    Start    End  Width  t~exp~   \w     \q     \k     \f   Frames
#--------------------------------------------------------------------------
  1  \w    -37.00  30.00   0.50    0.69    --    0.00 -77.00  60.00  134
  2  \w    -33.00  31.00   0.50    0.69    --    0.00 -82.00 -30.00  128
  3  \w    -16.00  10.00   0.50    0.69    --    0.00 -82.00-180.00   52
  4  \w     35.00 118.00   0.50    2.78    --   94.90 -45.00-120.00  166
  5  \w    112.00 158.00   0.50    2.78    --   94.90  15.00  90.00   92
  6  \w    120.00 182.00   0.50    2.78    --   94.90  82.00 150.00  124
  7  \w     96.00 151.00   0.50    2.78    --   94.90  77.00   0.00  110
  8  \w     88.00 184.00   0.50    2.78    --   94.90  30.00 150.00  192
  9  \w     83.00 170.00   0.50    2.78    --   94.90  30.00 120.00  174
 10  \w     86.00 111.00   0.50    2.78    --   94.90  15.00  90.00   50
 11  \w      6.00 113.00   0.50    2.78    --   94.90 -61.00-120.00  214
;
_diffrn_measurement_device 'four-circle diffractometer'
_diffrn_measurement_device_type 'XtaLAB Pro: Kappa single'
_diffrn_measurement_method '\w scans'
_diffrn_orient_matrix_type 'CrysAlisPro convention (1999,Acta A55,543-557)'
_diffrn_orient_matrix_UB_11 0.0637976000
_diffrn_orient_matrix_UB_12 -0.0832773000
_diffrn_orient_matrix_UB_13 -0.0479126000
_diffrn_orient_matrix_UB_21 -0.0523647000
_diffrn_orient_matrix_UB_22 0.0974434000
_diffrn_orient_matrix_UB_23 -0.0495772000
_diffrn_orient_matrix_UB_31 0.1447119000
_diffrn_orient_matrix_UB_32 0.0716978000
_diffrn_orient_matrix_UB_33 0.0117434000
_diffrn_radiation_monochromator graphite
_diffrn_radiation_probe x-ray
_diffrn_radiation_type CuK\a
_diffrn_radiation_wavelength 1.54184
_diffrn_reflns_av_R_equivalents 0.0757
_diffrn_reflns_av_unetI/netI 0.0749
_diffrn_reflns_Laue_measured_fraction_full 0.998
_diffrn_reflns_Laue_measured_fraction_max 0.998
_diffrn_reflns_limit_h_max 11
_diffrn_reflns_limit_h_min -8
_diffrn_reflns_limit_k_max 6
_diffrn_reflns_limit_k_min -12
_diffrn_reflns_limit_l_max 26
_diffrn_reflns_limit_l_min -24
_diffrn_reflns_number 10644
_diffrn_reflns_point_group_measured_fraction_full 0.998
_diffrn_reflns_point_group_measured_fraction_max 0.998
_diffrn_reflns_theta_full 66.593
_diffrn_reflns_theta_max 66.593
_diffrn_reflns_theta_min 4.672
_diffrn_source 'fine-focus sealed X-ray tube'
_diffrn_source_type 'Enhance (Cu) X-ray Source'
_exptl_absorpt_coefficient_mu 9.580
_exptl_absorpt_correction_T_max 1.00000
_exptl_absorpt_correction_T_min 0.27970
_exptl_absorpt_correction_type multi-scan
_exptl_absorpt_process_details
;
CrysAlisPro 1.171.39.9f (Rigaku Oxford Diffraction, 2015)
Empirical absorption correction using spherical harmonics,
 implemented in SCALE3 ABSPACK scaling algorithm.
;
_exptl_crystal_density_diffrn 1.492
_exptl_crystal_description block
_exptl_crystal_F_000 974
_refine_diff_density_max 0.590
_refine_diff_density_min -1.275
_refine_diff_density_rms 0.106
_refine_ls_extinction_method none
_refine_ls_goodness_of_fit_ref 1.057
_refine_ls_hydrogen_treatment constr
_refine_ls_matrix_type full
_refine_ls_number_parameters 278
_refine_ls_number_reflns 3795
_refine_ls_number_restraints 0
_refine_ls_restrained_S_all 1.057
_refine_ls_R_factor_all 0.0670
_refine_ls_R_factor_gt 0.0612
_refine_ls_shift/su_max 0.000
_refine_ls_shift/su_mean 0.000
_refine_ls_structure_factor_coef Fsqd
_refine_ls_weighting_details 'w=1/[\s^2^(Fo^2^)+(0.1160P)^2^] where P=(Fo^2^+2Fc^2^)/3'
_refine_ls_weighting_scheme calc
_refine_ls_wR_factor_gt 0.1620
_refine_ls_wR_factor_ref 0.1668
_reflns_Friedel_coverage 0.000
_reflns_number_gt 3313
_reflns_number_total 3795
_reflns_threshold_expression 'I > 2\s(I)'
_cod_data_source_file c8ce00921j2.cif
_cod_data_source_block co
_cod_depositor_comments 'Adding full bibliography for 7231181.cif.'
_cod_original_formula_sum 'C19 H12 Co1.50 N3 O7'
_cod_database_code 7231181
_shelx_shelxl_version_number 2014/7
_shelx_space_group_comment
;
The symmetry employed for this shelxl refinement is uniquely defined
by the following loop, which should always be used as a source of
symmetry information in preference to the above space-group names.
They are only intended as comments.
;
_reflns_odcompleteness_completeness 99.76
_reflns_odcompleteness_iscentric 1
_reflns_odcompleteness_theta 66.97
_olex2_refinement_description
;
1. Fixed Uiso
 At 1.2 times of:
  All C(H) groups
 At 1.5 times of:
  All O(H,H) groups
2.a Rotating group:
 O2(H2A,H2B)
2.b Aromatic/amide H refined with riding coordinates:
 C3(H3), C15(H15), C10(H10), C5(H5), C19(H19), C16(H16), C18(H18), C11(H11),
 C14(H14), C13(H13)
;
_olex2_submission_special_instructions 'No special instructions were received'
_oxdiff_exptl_absorpt_empirical_details
;
Empirical correction (ABSPACK) includes:
- Absorption correction using spherical harmonics
- Frame scaling
- Detector area scaling
;
_oxdiff_exptl_absorpt_empirical_full_max 8.503
_oxdiff_exptl_absorpt_empirical_full_min 0.199

loop_
_space_group_symop_operation_xyz
'x, y, z'
'-x+1/2, y, -z+1/2'
'-x, -y, -z'
'x-1/2, -y, z-1/2'

loop_
_atom_site_label
_atom_site_type_symbol
_atom_site_fract_x
_atom_site_fract_y
_atom_site_fract_z
_atom_site_U_iso_or_equiv
_atom_site_adp_type
_atom_site_occupancy
_atom_site_site_symmetry_order
_atom_site_calc_flag
_atom_site_refinement_flags_posn
_atom_site_refinement_flags_adp
_atom_site_refinement_flags_occupancy
Co1 Co 0.5000 0.5000 0.5000 0.0242(2) Uani 1 2 d S T P
Co2 Co 0.26666(6) 0.92517(5) 0.50166(2) 0.0248(2) Uani 1 1 d . . .
O6 O 1.0880(3) 0.8444(3) 0.52020(13) 0.0395(7) Uani 1 1 d . . .
O3 O 0.4560(3) 0.8908(2) 0.54470(13) 0.0358(6) Uani 1 1 d . . .
O4 O 0.7549(3) 0.9061(2) 0.46153(12) 0.0347(6) Uani 1 1 d . . .
O2 O 0.2956(3) 0.5081(2) 0.52604(13) 0.0340(6) Uani 1 1 d . . .
H2A H 0.2916 0.5649 0.5535 0.051 Uiso 1 1 d GR . .
H2B H 0.2729 0.4357 0.5400 0.051 Uiso 1 1 d GR . .
O1 O 0.4893(3) 0.7038(2) 0.50223(12) 0.0325(6) Uani 1 1 d . . .
O5 O 0.8326(3) 0.7097(2) 0.44926(12) 0.0363(6) Uani 1 1 d . . .
O7 O 1.1764(3) 0.6983(3) 0.58752(13) 0.0417(7) Uani 1 1 d . . .
N2 N 0.2621(3) 0.9027(3) 0.41033(14) 0.0285(7) Uani 1 1 d . . .
N1 N 0.4056(3) 0.5241(3) 0.40411(14) 0.0300(7) Uani 1 1 d . . .
N3 N 0.8107(3) 0.7649(3) 0.73975(13) 0.0301(7) Uani 1 1 d . . .
C1 C 0.5294(3) 0.7918(3) 0.53770(15) 0.0226(7) Uani 1 1 d . . .
C2 C 0.6720(4) 0.7839(3) 0.57570(16) 0.0248(7) Uani 1 1 d . . .
C7 C 0.8027(3) 0.7797(3) 0.54980(15) 0.0214(7) Uani 1 1 d . . .
C8 C 1.0770(4) 0.7661(3) 0.56294(16) 0.0261(7) Uani 1 1 d . . .
C3 C 0.6709(3) 0.7803(3) 0.63824(16) 0.0247(7) Uani 1 1 d . . .
H3 H 0.5842 0.7872 0.6553 0.030 Uiso 1 1 calc R . .
C4 C 0.7996(4) 0.7664(3) 0.67495(16) 0.0258(7) Uani 1 1 d . . .
C17 C 0.2526(4) 0.8936(3) 0.28346(16) 0.0301(8) Uani 1 1 d . . .
C15 C 0.1369(4) 0.9162(3) 0.37434(18) 0.0334(9) Uani 1 1 d . . .
H15 H 0.0523 0.9277 0.3926 0.040 Uiso 1 1 calc R . .
C6 C 0.9319(4) 0.7639(3) 0.58744(16) 0.0235(7) Uani 1 1 d . . .
C9 C 0.7992(3) 0.7977(3) 0.48185(16) 0.0246(7) Uani 1 1 d . . .
C10 C 0.2676(4) 0.5576(4) 0.38935(19) 0.0365(9) Uani 1 1 d . . .
H10 H 0.2117 0.5748 0.4208 0.044 Uiso 1 1 calc R . .
C5 C 0.9296(4) 0.7554(3) 0.64987(16) 0.0265(7) Uani 1 1 d . . .
H5 H 1.0151 0.7424 0.6749 0.032 Uiso 1 1 calc R . .
C19 C 0.3824(4) 0.8814(4) 0.38303(17) 0.0336(8) Uani 1 1 d . . .
H19 H 0.4697 0.8701 0.4070 0.040 Uiso 1 1 calc R . .
C16 C 0.1283(4) 0.9139(4) 0.31244(19) 0.0363(9) Uani 1 1 d . . .
H16 H 0.0396 0.9260 0.2895 0.044 Uiso 1 1 calc R . .
C18 C 0.3805(4) 0.8759(4) 0.32103(18) 0.0346(8) Uani 1 1 d . . .
H18 H 0.4658 0.8601 0.3039 0.042 Uiso 1 1 calc R . .
C11 C 0.2032(5) 0.5684(4) 0.3308(2) 0.0390(9) Uani 1 1 d . . .
H11 H 0.1065 0.5919 0.3237 0.047 Uiso 1 1 calc R . .
C12 C 0.2833(4) 0.5439(3) 0.28158(17) 0.0314(8) Uani 1 1 d . . .
C14 C 0.4826(4) 0.5035(4) 0.35697(19) 0.0391(9) Uani 1 1 d . . .
H14 H 0.5794 0.4813 0.3653 0.047 Uiso 1 1 calc R . .
C13 C 0.4262(5) 0.5134(4) 0.2973(2) 0.0409(10) Uani 1 1 d . . .
H13 H 0.4859 0.4992 0.2668 0.049 Uiso 1 1 calc R . .

loop_
_atom_site_aniso_label
_atom_site_aniso_U_11
_atom_site_aniso_U_22
_atom_site_aniso_U_33
_atom_site_aniso_U_23
_atom_site_aniso_U_13
_atom_site_aniso_U_12
Co1 0.0166(4) 0.0293(4) 0.0267(4) -0.0025(3) 0.0027(3) 0.0008(3)
Co2 0.0156(3) 0.0326(3) 0.0273(3) 0.0015(2) 0.0068(2) -0.0007(2)
O6 0.0197(13) 0.0561(16) 0.0440(16) 0.0120(13) 0.0088(12) -0.0057(12)
O3 0.0238(14) 0.0375(13) 0.0452(16) -0.0103(12) -0.0004(12) 0.0067(11)
O4 0.0373(15) 0.0409(13) 0.0265(13) 0.0022(11) 0.0064(12) 0.0089(11)
O2 0.0271(15) 0.0336(13) 0.0427(16) -0.0039(11) 0.0096(12) 0.0001(10)
O1 0.0264(14) 0.0290(12) 0.0409(15) -0.0051(11) -0.0028(11) -0.0007(10)
O5 0.0409(16) 0.0337(13) 0.0371(15) -0.0057(11) 0.0175(12) 0.0007(12)
O7 0.0255(14) 0.0513(15) 0.0506(17) 0.0078(13) 0.0152(13) 0.0157(13)
N2 0.0239(16) 0.0348(14) 0.0276(16) -0.0010(12) 0.0060(13) -0.0035(12)
N1 0.0291(17) 0.0320(14) 0.0284(16) -0.0007(12) 0.0008(13) -0.0019(13)
N3 0.0199(14) 0.0451(16) 0.0263(16) 0.0007(13) 0.0064(12) 0.0007(13)
C1 0.0104(15) 0.0278(16) 0.0305(17) 0.0017(14) 0.0066(13) -0.0034(13)
C2 0.0154(16) 0.0308(16) 0.0289(17) -0.0012(14) 0.0065(14) -0.0014(13)
C7 0.0149(16) 0.0254(15) 0.0249(17) -0.0005(13) 0.0067(13) -0.0009(12)
C8 0.0190(17) 0.0326(16) 0.0281(18) -0.0027(14) 0.0088(14) 0.0000(14)
C3 0.0139(16) 0.0333(16) 0.0284(18) -0.0019(14) 0.0087(14) -0.0001(13)
C4 0.0213(18) 0.0326(16) 0.0245(17) 0.0004(14) 0.0075(14) 0.0000(14)
C17 0.029(2) 0.0338(17) 0.028(2) -0.0012(15) 0.0069(16) 0.0005(15)
C15 0.025(2) 0.045(2) 0.032(2) -0.0026(16) 0.0097(17) 0.0028(16)
C6 0.0179(17) 0.0266(15) 0.0273(17) 0.0016(13) 0.0087(14) 0.0022(13)
C9 0.0158(16) 0.0313(16) 0.0274(17) -0.0009(14) 0.0056(14) -0.0008(14)
C10 0.029(2) 0.044(2) 0.037(2) -0.0021(17) 0.0060(17) 0.0070(17)
C5 0.0139(16) 0.0377(17) 0.0281(18) 0.0014(14) 0.0036(14) 0.0019(14)
C19 0.0227(19) 0.048(2) 0.032(2) -0.0011(17) 0.0083(16) -0.0018(16)
C16 0.026(2) 0.053(2) 0.030(2) 0.0023(16) 0.0016(16) 0.0028(16)
C18 0.029(2) 0.045(2) 0.032(2) 0.0033(16) 0.0106(16) 0.0034(17)
C11 0.029(2) 0.048(2) 0.040(2) -0.0016(17) 0.0015(18) 0.0043(17)
C12 0.030(2) 0.0332(17) 0.030(2) 0.0002(15) -0.0021(16) -0.0018(15)
C14 0.025(2) 0.059(2) 0.033(2) -0.0045(18) 0.0020(16) 0.0054(17)
C13 0.032(2) 0.059(2) 0.032(2) -0.0027(18) 0.0030(17) 0.0031(19)

loop_
_atom_type_symbol
_atom_type_description
_atom_type_scat_dispersion_real
_atom_type_scat_dispersion_imag
_atom_type_scat_source
C C 0.0181 0.0091 'International Tables Vol C Tables 4.2.6.8 and 6.1.1.4'
H H 0.0000 0.0000 'International Tables Vol C Tables 4.2.6.8 and 6.1.1.4'
Co Co -2.3653 3.6143 'International Tables Vol C Tables 4.2.6.8 and 6.1.1.4'
N N 0.0311 0.0180 'International Tables Vol C Tables 4.2.6.8 and 6.1.1.4'
O O 0.0492 0.0322 'International Tables Vol C Tables 4.2.6.8 and 6.1.1.4'

loop_
_geom_angle_atom_site_label_1
_geom_angle_atom_site_label_2
_geom_angle_atom_site_label_3
_geom_angle
_geom_angle_site_symmetry_1
_geom_angle_site_symmetry_3
O2 Co1 O2 180.0 3_666 .
O2 Co1 O1 84.55(9) . .
O2 Co1 O1 95.45(9) 3_666 .
O2 Co1 O1 95.45(9) . 3_666
O2 Co1 O1 84.55(9) 3_666 3_666
O2 Co1 N1 88.83(11) 3_666 3_666
O2 Co1 N1 91.17(11) 3_666 .
O2 Co1 N1 91.17(11) . 3_666
O2 Co1 N1 88.84(11) . .
O1 Co1 O1 180.0 3_666 .
O1 Co1 N1 96.07(10) 3_666 .
O1 Co1 N1 83.93(10) . .
O1 Co1 N1 96.07(10) . 3_666
O1 Co1 N1 83.93(10) 3_666 3_666
N1 Co1 N1 180.0 3_666 .
O6 Co2 O4 100.17(12) 1_455 3_676
O6 Co2 N2 103.38(12) 1_455 .
O3 Co2 O6 124.40(12) . 1_455
O3 Co2 O4 95.19(11) . 3_676
O3 Co2 N2 112.84(12) . .
O4 Co2 N2 121.64(12) 3_676 .
C8 O6 Co2 125.3(2) . 1_655
C1 O3 Co2 124.5(2) . .
C9 O4 Co2 134.3(2) . 3_676
Co1 O2 H2A 110.0 . .
Co1 O2 H2B 109.7 . .
H2A O2 H2B 109.2 . .
C1 O1 Co1 138.1(2) . .
C15 N2 Co2 120.1(2) . .
C19 N2 Co2 122.4(3) . .
C19 N2 C15 117.4(3) . .
C10 N1 Co1 122.3(3) . .
C10 N1 C14 115.4(4) . .
C14 N1 Co1 122.3(3) . .
N3 N3 C4 112.9(4) 2_656 .
O3 C1 C2 115.9(3) . .
O1 C1 O3 123.9(3) . .
O1 C1 C2 120.2(3) . .
C7 C2 C1 121.9(3) . .
C3 C2 C1 117.5(3) . .
C3 C2 C7 120.5(3) . .
C2 C7 C9 118.4(3) . .
C6 C7 C2 119.3(3) . .
C6 C7 C9 122.2(3) . .
O6 C8 C6 115.2(3) . .
O7 C8 O6 125.6(3) . .
O7 C8 C6 119.1(3) . .
C2 C3 H3 120.3 . .
C4 C3 C2 119.5(3) . .
C4 C3 H3 120.3 . .
C3 C4 N3 123.9(3) . .
C3 C4 C5 120.7(3) . .
C5 C4 N3 115.3(3) . .
C16 C17 C17 121.3(4) . 2
C18 C17 C17 122.4(4) . 2
C18 C17 C16 116.3(3) . .
N2 C15 H15 118.4 . .
N2 C15 C16 123.2(3) . .
C16 C15 H15 118.4 . .
C7 C6 C8 122.0(3) . .
C5 C6 C7 119.9(3) . .
C5 C6 C8 117.9(3) . .
O4 C9 C7 115.7(3) . .
O5 C9 O4 123.6(3) . .
O5 C9 C7 120.6(3) . .
N1 C10 H10 117.9 . .
N1 C10 C11 124.3(4) . .
C11 C10 H10 117.9 . .
C4 C5 H5 120.0 . .
C6 C5 C4 120.0(3) . .
C6 C5 H5 120.0 . .
N2 C19 H19 118.9 . .
N2 C19 C18 122.2(4) . .
C18 C19 H19 118.9 . .
C17 C16 H16 120.0 . .
C15 C16 C17 120.0(4) . .
C15 C16 H16 120.0 . .
C17 C18 H18 119.6 . .
C19 C18 C17 120.8(3) . .
C19 C18 H18 119.6 . .
C10 C11 H11 119.9 . .
C10 C11 C12 120.1(4) . .
C12 C11 H11 119.9 . .
C11 C12 C12 122.2(4) . 2
C13 C12 C11 115.1(4) . .
C13 C12 C12 122.6(4) . 2
N1 C14 H14 118.2 . .
N1 C14 C13 123.7(4) . .
C13 C14 H14 118.2 . .
C12 C13 H13 119.3 . .
C14 C13 C12 121.4(4) . .
C14 C13 H13 119.3 . .

loop_
_geom_bond_atom_site_label_1
_geom_bond_atom_site_label_2
_geom_bond_distance
_geom_bond_site_symmetry_2
Co1 O2 2.048(2) 3_666
Co1 O2 2.048(2) .
Co1 O1 2.139(2) .
Co1 O1 2.139(2) 3_666
Co1 N1 2.225(3) 3_666
Co1 N1 2.225(3) .
Co2 O6 1.948(2) 1_455
Co2 O3 1.946(3) .
Co2 O4 1.967(3) 3_676
Co2 N2 2.032(3) .
O6 Co2 1.948(2) 1_655
O6 C8 1.265(4) .
O3 C1 1.261(4) .
O4 Co2 1.967(3) 3_676
O4 C9 1.275(4) .
O2 H2A 0.8552 .
O2 H2B 0.8552 .
O1 C1 1.243(4) .
O5 C9 1.231(4) .
O7 C8 1.245(4) .
N2 C15 1.348(5) .
N2 C19 1.346(4) .
N1 C10 1.339(5) .
N1 C14 1.345(5) .
N3 N3 1.262(6) 2_656
N3 C4 1.428(4) .
C1 C2 1.497(5) .
C2 C7 1.399(4) .
C2 C3 1.387(5) .
C7 C6 1.398(5) .
C7 C9 1.514(5) .
C8 C6 1.509(4) .
C3 H3 0.9300 .
C3 C4 1.382(5) .
C4 C5 1.389(4) .
C17 C17 1.478(7) 2
C17 C16 1.398(5) .
C17 C18 1.390(6) .
C15 H15 0.9300 .
C15 C16 1.365(6) .
C6 C5 1.388(5) .
C10 H10 0.9300 .
C10 C11 1.375(6) .
C5 H5 0.9300 .
C19 H19 0.9300 .
C19 C18 1.373(5) .
C16 H16 0.9300 .
C18 H18 0.9300 .
C11 H11 0.9300 .
C11 C12 1.408(5) .
C12 C12 1.469(7) 2
C12 C13 1.376(6) .
C14 H14 0.9300 .
C14 C13 1.374(6) .
C13 H13 0.9300 .

loop_
_smtbx_masks_void_nr
_smtbx_masks_void_average_x
_smtbx_masks_void_average_y
_smtbx_masks_void_average_z
_smtbx_masks_void_volume
_smtbx_masks_void_count_electrons
1 -0.250 -0.586 0.250 237.3 70.5
2 0.250 -0.564 0.750 237.3 70.7
3 0.000 0.500 0.500 11.4 0.0
4 0.500 0.500 0.000 11.4 0.0
